data_1521489
loop_
_publ_author_name
'Latturner, S.'
'Bu Xianhui'
'Blake, N.'
'Metiu, H.'
'Stucky, G.'

_publ_section_title
;
 Gallium antimonide-doped germanium clathrate - a p-type thermoelectric
 cage structure
;
_journal_name_full 'Journal of Solid State Chemistry'
_journal_page_first 61
_journal_page_last 64
_journal_volume 151
_journal_year 2000
_chemical_formula_sum 'Ba8 Ga17.134 Ge25.595 Sb2.78'
_chemical_name_systematic 'Ba8 Ga17.134 Sb2.78 Ge25.595'
_space_group_IT_number 223
_symmetry_space_group_name_Hall '-P 4n 2 3'
_symmetry_space_group_name_H-M 'P m -3 n'
_cell_angle_alpha 90
_cell_angle_beta 90
_cell_angle_gamma 90
_cell_formula_units_Z 1
_cell_length_a 10.9008
_cell_length_b 10.9008
_cell_length_c 10.9008
_cell_volume 1295.314
_citation_journal_id_ASTM JSSCBI
_cod_data_source_file Latturner_JSSCBI_2000_1885.cif
_cod_data_source_block Ba8Ga17.134Ge25.595Sb2.78
_cod_database_code 1521489

loop_
_symmetry_equiv_pos_as_xyz
x,y,z
-y+1/2,x+1/2,z+1/2
-x,-y,z
y+1/2,-x+1/2,z+1/2
x,-y,-z
y+1/2,x+1/2,-z+1/2
-x,y,-z
-y+1/2,-x+1/2,-z+1/2
z,x,y
-x+1/2,z+1/2,y+1/2
-z,-x,y
x+1/2,-z+1/2,y+1/2
z,-x,-y
x+1/2,z+1/2,-y+1/2
-z,x,-y
-x+1/2,-z+1/2,-y+1/2
y,z,x
y,-z,-x
z+1/2,y+1/2,-x+1/2
-y,z,-x
-z+1/2,-y+1/2,-x+1/2
-y,-z,x
z+1/2,-y+1/2,x+1/2
-z+1/2,y+1/2,x+1/2
-x,-y,-z
y-1/2,-x-1/2,-z-1/2
x,y,-z
-y-1/2,x-1/2,-z-1/2
-x,y,z
-y-1/2,-x-1/2,z-1/2
x,-y,z
y-1/2,x-1/2,z-1/2
-z,-x,-y
x-1/2,-z-1/2,-y-1/2
z,x,-y
-x-1/2,z-1/2,-y-1/2
-z,x,y
-x-1/2,-z-1/2,y-1/2
z,-x,y
x-1/2,z-1/2,y-1/2
-y,-z,-x
-y,z,x
-z-1/2,-y-1/2,x-1/2
y,-z,x
z-1/2,y-1/2,x-1/2
y,z,-x
-z-1/2,y-1/2,-x-1/2
z-1/2,-y-1/2,-x-1/2

loop_
_atom_site_label
_atom_site_type_symbol
_atom_site_fract_x
_atom_site_fract_y
_atom_site_fract_z
_atom_site_occupancy
_atom_site_U_iso_or_equiv
Ga2 Ga 0 0.3084 0.1183 0.3628 0.0
Ba2 Ba 0 0.25 0.5 1 0.0
Sb1 Sb 0 0.3084 0.1183 0.0878 0.0
Ge1 Ge 0 0.5 0.25 0.599 0.0
Ge2 Ge 0 0.3084 0.1183 0.542 0.0
Sb2 Sb 0.1848 0.1848 0.1848 0.0419 0.0
Ba1 Ba 0 0 0 1 0.0
Ga1 Ga 0 0.5 0.25 0.401 0.0
Ge3 Ge 0.1848 0.1848 0.1848 0.5621 0.0
Ga3 Ga 0.1848 0.1848 0.1848 0.3763 0.0
